data_7719534
loop_
_publ_author_name
'Adediwura, Sheyi C.'
'Wied, Jan K.'
'Litterscheid, Christian F.'
'Schmedt Auf der G&#xfc;nne, J&#xf6;rn'

_publ_section_title
;
 Stability, structure, dynamics and thermal properties of C-type aluminium
 tris-dihydrogen phosphate.
;
_journal_issue 45
_journal_name_full 'Dalton transactions (Cambridge, England : 2003)'
_journal_page_first 16727
_journal_page_last 16736
_journal_paper_doi 10.1039/d5dt02141c
_journal_volume 54
_journal_year 2025
_chemical_formula_moiety 'Al H6 O12 P3'
_chemical_formula_sum 'Al H6 O12 P3'
_chemical_formula_weight 317.9430
_chemical_name_common Aluminiumtrisdihydrogenphosphate
_chemical_name_mineral ??
_chemical_properties_physical Hygroscopic
_space_group_IT_number 161
_space_group_name_Hall 'R 3 -2"c'
_space_group_name_H-M_alt 'R 3 c :H'
_symmetry_cell_setting hexagonal
_symmetry_space_group_name_Hall 'R 3 -2"c'
_symmetry_space_group_name_H-M 'R 3 c :H'
_audit_creation_method 'TOPAS ACADEMIC 7.24 + PLATON'
_audit_update_record
;
2025-09-04 deposited with the CCDC.	2025-10-01 downloaded from the CCDC.
;
_cell_angle_alpha 90
_cell_angle_beta 90
_cell_angle_gamma 120
_cell_formula_units_Z 6
_cell_length_a 13.6862(1)
_cell_length_b 13.6862(1)
_cell_length_c 9.1333(1)
_cell_measurement_temperature 298
_cell_measurement_theta_max 65.5
_cell_measurement_theta_min 5.000
_cell_volume 1481.58(2)
_computing_molecular_graphics 'Diamond 4.0'
_computing_publication_material 'TOPAS ACADEMIC 7.24'
_computing_structure_refinement 'TOPAS ACADEMIC 7.24'
_diffrn_ambient_pressure 1
_diffrn_ambient_temperature 298(2)
_diffrn_measurement_device_type 'STOE Stadi P'
_diffrn_radiation_monochromator Ge-111
_diffrn_radiation_polarisn_ratio 0
_diffrn_radiation_probe x-ray
_diffrn_radiation_type 'Cu K\a~1~'
_diffrn_radiation_wavelength 1.54056
_diffrn_reflns_number 63
_diffrn_reflns_theta_max 65.5
_diffrn_source 'sealed X-ray tube'
_exptl_absorpt_coefficient_mu 7.089(1)
_exptl_crystal_density_diffrn 2.13809(4)
_pd_calc_method 'Rietveld Refinement'
_pd_char_colour white
_pd_char_particle_morphology powder
_pd_proc_ls_prof_R_factor 3.273
_pd_proc_ls_prof_wR_expected 0.885
_pd_proc_ls_prof_wR_factor 5.199
_refine_ls_goodness_of_fit_all 5.772
_refine_ls_matrix_type full
_refine_ls_number_constraints 2
_refine_ls_number_parameters 46
_refine_ls_number_restraints 0
_refine_ls_R_I_factor 3.033
_refine_ls_shift/su_max 0.001
_refine_ls_shift/su_mean 5.875
_reflns_limit_h_max 15
_reflns_limit_h_min 0
_reflns_limit_k_max 12
_reflns_limit_k_min -15
_reflns_limit_l_max 10
_reflns_limit_l_min -10
_reflns_number_total 63
_cod_data_source_file d5dt02141c2.cif
_cod_data_source_block C-AlH6P3O12
_cod_depositor_comments 'Adding full bibliography for 7719533--7719534.cif.'
_cod_original_cell_volume 1481.57(3)
_cod_original_sg_symbol_H-M 'R 3 c'
_cod_database_code 7719534

loop_
_symmetry_equiv_pos_as_xyz
'x, y, z '
'-x+y, y, z+1/2 '
'-y, -x, z+1/2 '
'-y, x-y, z '
'-x+y, -x, z '
'x, x-y, z+1/2 '
'x-1/3, y+1/3, z+1/3 '
'-x+y-1/3, y+1/3, z-1/6 '
'-y-1/3, -x+1/3, z-1/6 '
'-y-1/3, x-y+1/3, z+1/3 '
'-x+y-1/3, -x+1/3, z+1/3 '
'x-1/3, x-y+1/3, z-1/6 '
'x+1/3, y-1/3, z-1/3 '
'-x+y+1/3, y-1/3, z+1/6 '
'-y+1/3, -x-1/3, z+1/6 '
'-y+1/3, x-y-1/3, z-1/3 '
'-x+y+1/3, -x-1/3, z-1/3 '
'x+1/3, x-y-1/3, z+1/6 '

loop_
_atom_site_label
_atom_site_type_symbol
_atom_site_symmetry_multiplicity
_atom_site_fract_x
_atom_site_fract_y
_atom_site_fract_z
_atom_site_occupancy
_atom_site_B_iso_or_equiv
P1 P 18 0.0033(3) 0.1623(2) 0.2656(9) 1 1.24(5)
AL1 Al 6 0 0 0 1 0.61(8)
O1 O 18 0.0340(5) 0.1271(5) 0.3998(9) 1 0.83(5)
O2 O 18 0.5811(3) 0.5354(3) 0.6204(9) 1 0.83(5)
O3 O 18 0.4512(3) 0.5045(3) 0.3784(8) 1 0.83(5)
O4 O 18 0.1251(5) 0.0307(5) 0.1256(9) 1 0.83(5)
H1 H 18 0.4967(2) 0.5153(2) 0.4631(6) 1 1.24(7)
H2 H 18 0.5506(2) 0.5401(2) 0.7123(6) 1 1.24(7)

loop_
_geom_angle_atom_site_label_1
_geom_angle_atom_site_label_2
_geom_angle_atom_site_label_3
_geom_angle
O1 Al1 O2 41.08(11)
O1 P1 O2 59.3(3)

loop_
_geom_bond_atom_site_label_1
_geom_bond_atom_site_label_2
_geom_bond_distance
Al1 O1 3.971(8)
Al1 O2 9.528(6)
Al1 O3 7.424(5)
Al1 O4 1.925(8)
P1 O1 1.460(12)
P1 O2 7.664(7)
P1 O3 5.645(6)
P1 O4 3.270(10)
